data_7229576
loop_
_publ_author_name
'McMorran, David'
'McKay, Aidan P.'
'Gordon, Keith'
'Shillito, Georgina E.'

_publ_section_title
;
 Cyclometallated Platinum(II) and Palladium(II) Complexes Containing
 1,5-Diarylbiguanides: Synthesis, Characterisation and Hydrogen
 Bond-directed Assembly
;
_journal_name_full CrystEngComm
_journal_paper_doi 10.1039/C7CE01805C
_journal_year 2017
_chemical_formula_sum 'C31 H32 F4 N8 O2 Pt'
_chemical_formula_weight 819.73
_space_group_crystal_system triclinic
_space_group_IT_number 2
_space_group_name_Hall '-P 1'
_space_group_name_H-M_alt 'P -1'
_symmetry_space_group_name_Hall '-P 1'
_symmetry_space_group_name_H-M 'P -1'
_atom_sites_solution_hydrogens mixed
_audit_creation_method SHELXL-2014/7
_audit_update_record
;
2017-10-10 deposited with the CCDC.
2017-11-15 downloaded from the CCDC.
;
_cell_angle_alpha 116.599(2)
_cell_angle_beta 91.786(2)
_cell_angle_gamma 90.113(2)
_cell_formula_units_Z 2
_cell_length_a 7.45460(10)
_cell_length_b 14.4536(3)
_cell_length_c 15.5267(3)
_cell_measurement_reflns_used 12537
_cell_measurement_temperature 100.0(1)
_cell_measurement_theta_max 73.4990
_cell_measurement_theta_min 5.5810
_cell_volume 1494.91(5)
_computing_cell_refinement
;
CrysAlisPro, Agilent Technologies,
Version 1.171.37.33 (release 27-03-2014 CrysAlis171 .NET)
(compiled Mar 27 2014,17:12:48)
;
_computing_data_collection
;
CrysAlisPro, Agilent Technologies,
Version 1.171.37.33 (release 27-03-2014 CrysAlis171 .NET)
(compiled Mar 27 2014,17:12:48)
;
_computing_data_reduction
;
CrysAlisPro, Agilent Technologies,
Version 1.171.37.33 (release 27-03-2014 CrysAlis171 .NET)
(compiled Mar 27 2014,17:12:48)
;
_computing_structure_refinement 'SHELXL-2014/7 (Sheldrick, 2014)'
_diffrn_ambient_temperature 100.0(1)
_diffrn_detector_area_resol_mean 5.1725
_diffrn_measured_fraction_theta_full 0.999
_diffrn_measured_fraction_theta_max 0.973
_diffrn_measurement_device_type 'SuperNova, Dual, Cu at zero, Atlas'
_diffrn_radiation_type CuK\a
_diffrn_radiation_wavelength 1.54184
_diffrn_reflns_av_R_equivalents 0.0345
_diffrn_reflns_av_unetI/netI 0.0293
_diffrn_reflns_Laue_measured_fraction_full 0.999
_diffrn_reflns_Laue_measured_fraction_max 0.973
_diffrn_reflns_limit_h_max 9
_diffrn_reflns_limit_h_min -6
_diffrn_reflns_limit_k_max 17
_diffrn_reflns_limit_k_min -17
_diffrn_reflns_limit_l_max 19
_diffrn_reflns_limit_l_min -19
_diffrn_reflns_number 15036
_diffrn_reflns_point_group_measured_fraction_full 0.999
_diffrn_reflns_point_group_measured_fraction_max 0.973
_diffrn_reflns_theta_full 68.500
_diffrn_reflns_theta_max 73.496
_diffrn_reflns_theta_min 3.185
_diffrn_source 'sealed X-ray tube'
_exptl_absorpt_coefficient_mu 9.391
_exptl_absorpt_correction_T_max 0.803
_exptl_absorpt_correction_T_min 0.548
_exptl_absorpt_correction_type gaussian
_exptl_absorpt_process_details
;
CrysAlisPro, Agilent Technologies,
Version 1.171.37.33 (release 27-03-2014 CrysAlis171 .NET)
(compiled Mar 27 2014,17:12:48)
Numerical absorption correction based on gaussian integration over
            a multifaceted crystal model
Empirical absorption correction using spherical harmonics,
 implemented in SCALE3 ABSPACK scaling algorithm.
;
_exptl_crystal_colour Yellow
_exptl_crystal_density_diffrn 1.821
_exptl_crystal_description Rod
_exptl_crystal_F_000 808
_exptl_crystal_size_max 0.2195
_exptl_crystal_size_mid 0.0574
_exptl_crystal_size_min 0.0527
_refine_diff_density_max 1.277
_refine_diff_density_min -2.571
_refine_diff_density_rms 0.191
_refine_ls_extinction_method none
_refine_ls_goodness_of_fit_ref 1.063
_refine_ls_hydrogen_treatment mixed
_refine_ls_matrix_type full
_refine_ls_number_parameters 436
_refine_ls_number_reflns 5870
_refine_ls_number_restraints 0
_refine_ls_restrained_S_all 1.063
_refine_ls_R_factor_all 0.0281
_refine_ls_R_factor_gt 0.0267
_refine_ls_shift/su_max 0.002
_refine_ls_shift/su_mean 0.000
_refine_ls_structure_factor_coef Fsqd
_refine_ls_weighting_details 'w=1/[\s^2^(Fo^2^)+(0.0647P)^2^+0.1576P] where P=(Fo^2^+2Fc^2^)/3'
_refine_ls_weighting_scheme calc
_refine_ls_wR_factor_gt 0.0719
_refine_ls_wR_factor_ref 0.0801
_reflns_Friedel_coverage 0.000
_reflns_number_gt 5728
_reflns_number_total 5870
_reflns_threshold_expression 'I > 2\s(I)'
_cod_data_source_file c7ce01805c2.cif
_cod_data_source_block shelx_CCDC7
_cod_database_code 7229576
_shelx_shelxl_version_number 2014/7
_shelx_space_group_comment
;
The symmetry employed for this shelxl refinement is uniquely defined
by the following loop, which should always be used as a source of
symmetry information in preference to the above space-group names.
They are only intended as comments.
;

loop_
_space_group_symop_operation_xyz
'x, y, z'
'-x, -y, -z'

loop_
_atom_site_label
_atom_site_type_symbol
_atom_site_fract_x
_atom_site_fract_y
_atom_site_fract_z
_atom_site_U_iso_or_equiv
_atom_site_adp_type
_atom_site_occupancy
_atom_site_site_symmetry_order
_atom_site_calc_flag
_atom_site_refinement_flags_posn
_atom_site_refinement_flags_adp
_atom_site_refinement_flags_occupancy
_atom_site_disorder_assembly
_atom_site_disorder_group
C25A C 0.5336(5) 0.3714(3) 0.7785(3) 0.0156(7) Uani 0.91(4) 1 d . . P A 1
N6A N 0.3921(4) 0.3038(2) 0.6037(2) 0.0123(6) Uani 0.91(4) 1 d . . P A 1
N6B N 0.5336(5) 0.3714(3) 0.7785(3) 0.0156(7) Uani 0.09(4) 1 d . . P A 2
C25B C 0.3921(4) 0.3038(2) 0.6037(2) 0.0123(6) Uani 0.09(4) 1 d . . P A 2
C1 C 0.5532(5) 0.6757(3) 0.7980(2) 0.0135(6) Uani 1 1 d . . . . .
C2 C 0.4081(4) 0.6222(2) 0.6468(2) 0.0124(6) Uani 1 1 d . . . . .
C3 C 0.6751(4) 0.8574(2) 0.8928(2) 0.0149(6) Uani 1 1 d . . . . .
C4 C 0.6914(5) 0.8855(2) 0.8181(2) 0.0169(6) Uani 1 1 d . . . . .
H4 H 0.6595 0.8394 0.7547 0.020 Uiso 1 1 calc R U . . .
C5 C 0.7561(5) 0.9834(3) 0.8411(2) 0.0176(6) Uani 1 1 d . . . . .
C6 C 0.8059(5) 1.0571(2) 0.9333(2) 0.0192(7) Uani 1 1 d . . . . .
H6 H 0.8513 1.1221 0.9462 0.023 Uiso 1 1 calc R U . . .
C7 C 0.7829(5) 1.0261(2) 1.0045(2) 0.0183(6) Uani 1 1 d . . . . .
C8 C 0.7208(5) 0.9299(2) 0.9882(2) 0.0172(6) Uani 1 1 d . . . . .
H8 H 0.7092 0.9130 1.0390 0.021 Uiso 1 1 calc R U . . .
C9 C 0.2820(4) 0.7528(2) 0.5957(2) 0.0134(6) Uani 1 1 d . . . . .
C10 C 0.2710(4) 0.8386(2) 0.6864(2) 0.0158(6) Uani 1 1 d . . . . .
H10 H 0.3038 0.8340 0.7427 0.019 Uiso 1 1 calc R U . . .
C11 C 0.2097(5) 0.9301(2) 0.6893(2) 0.0164(6) Uani 1 1 d . . . . .
C12 C 0.1566(5) 0.9435(2) 0.6100(2) 0.0164(6) Uani 1 1 d . . . . .
H12 H 0.1142 1.0061 0.6149 0.020 Uiso 1 1 calc R U . . .
C13 C 0.1710(5) 0.8570(3) 0.5224(2) 0.0162(6) Uani 1 1 d . . . . .
C14 C 0.2329(4) 0.7634(2) 0.5128(2) 0.0141(6) Uani 1 1 d . . . . .
H14 H 0.2421 0.7079 0.4520 0.017 Uiso 1 1 calc R U . . .
C15 C 0.3158(4) 0.2792(2) 0.5156(2) 0.0153(6) Uani 1 1 d . . . . .
H15 H 0.2921 0.3320 0.4984 0.018 Uiso 1 1 calc R U . A 1
C16 C 0.2720(5) 0.1781(2) 0.4502(2) 0.0188(6) Uani 1 1 d . . . . .
H16 H 0.2165 0.1636 0.3909 0.023 Uiso 1 1 calc R U . . .
C17 C 0.3122(5) 0.0988(2) 0.4743(3) 0.0198(7) Uani 1 1 d . . . . .
H17 H 0.2876 0.0302 0.4309 0.024 Uiso 1 1 calc R U . . .
C18 C 0.3892(5) 0.1236(2) 0.5641(3) 0.0193(6) Uani 1 1 d . . . . .
H18 H 0.4165 0.0712 0.5813 0.023 Uiso 1 1 calc R U . . .
C19 C 0.4265(5) 0.2265(3) 0.6293(2) 0.0156(6) Uani 1 1 d . . . . .
C20 C 0.4992(5) 0.2630(3) 0.7276(2) 0.0157(6) Uani 1 1 d . . . . .
C21 C 0.5221(5) 0.1983(2) 0.7720(2) 0.0182(6) Uani 1 1 d . . . . .
H21 H 0.4987 0.1276 0.7372 0.022 Uiso 1 1 calc R U . . .
C22 C 0.5795(5) 0.2394(3) 0.8679(3) 0.0218(7) Uani 1 1 d . . . . .
H22 H 0.5942 0.1967 0.8978 0.026 Uiso 1 1 calc R U . . .
C23 C 0.6150(5) 0.3454(3) 0.9190(2) 0.0201(6) Uani 1 1 d . . . . .
H23 H 0.6540 0.3733 0.9833 0.024 Uiso 1 1 calc R U . . .
C24 C 0.5925(5) 0.4097(3) 0.8745(3) 0.0171(7) Uani 1 1 d . . . . .
H24 H 0.6174 0.4802 0.9099 0.020 Uiso 1 1 calc R U . A 1
C26 C 0.8614(5) 0.7202(3) 1.0787(2) 0.0212(7) Uani 1 1 d . . . . .
H26 H 0.8753 0.7915 1.1024 0.025 Uiso 1 1 calc R U . . .
C27 C 0.8900(5) 0.5698(3) 1.1094(2) 0.0218(7) Uani 1 1 d . . . . .
H27A H 0.8456 0.5347 1.0437 0.033 Uiso 1 1 calc R U . . .
H27B H 0.8062 0.5603 1.1506 0.033 Uiso 1 1 calc R U . . .
H27C H 1.0038 0.5418 1.1155 0.033 Uiso 1 1 calc R U . . .
C28 C 0.9876(5) 0.7439(3) 1.2337(3) 0.0262(8) Uani 1 1 d . . . . .
H28A H 0.9973 0.8144 1.2441 0.039 Uiso 1 1 calc R U . . .
H28B H 1.1045 0.7195 1.2402 0.039 Uiso 1 1 calc R U . . .
H28C H 0.9107 0.7400 1.2805 0.039 Uiso 1 1 calc R U . . .
C29 C 0.1084(5) 0.3891(3) 0.3604(2) 0.0191(7) Uani 1 1 d . . . . .
H29 H 0.1092 0.3185 0.3422 0.023 Uiso 1 1 calc R U . . .
C30 C 0.0215(5) 0.5291(2) 0.3251(2) 0.0206(7) Uani 1 1 d . . . . .
H30A H 0.0241 0.5687 0.3940 0.031 Uiso 1 1 calc R U . . .
H30B H -0.0873 0.5426 0.2983 0.031 Uiso 1 1 calc R U . . .
H30C H 0.1228 0.5483 0.2996 0.031 Uiso 1 1 calc R U . . .
C31 C -0.0436(5) 0.3465(3) 0.2054(2) 0.0251(7) Uani 1 1 d . . . . .
H31A H 0.0210 0.3541 0.1563 0.038 Uiso 1 1 calc R U . . .
H31B H -0.1682 0.3600 0.1996 0.038 Uiso 1 1 calc R U . . .
H31C H -0.0311 0.2772 0.1978 0.038 Uiso 1 1 calc R U . . .
N1 N 0.5580(4) 0.5854(2) 0.8017(2) 0.0144(6) Uani 1 1 d . . . . .
N2 N 0.4830(4) 0.6961(2) 0.7291(2) 0.0151(6) Uani 1 1 d . . . . .
N3 N 0.3983(4) 0.5222(2) 0.6202(2) 0.0145(6) Uani 1 1 d . . . . .
N4 N 0.6236(4) 0.7586(2) 0.8798(2) 0.0164(5) Uani 1 1 d . . . . .
N5 N 0.3362(4) 0.6547(2) 0.5821(2) 0.0151(5) Uani 1 1 d . . . . .
N7 N 0.9121(4) 0.6800(2) 1.13724(19) 0.0193(6) Uani 1 1 d . . . . .
N8 N 0.0289(4) 0.4196(2) 0.30015(18) 0.0167(5) Uani 1 1 d . . . . .
O1 O 0.7977(4) 0.67230(19) 0.99595(16) 0.0235(5) Uani 1 1 d . . . . .
O2 O 0.1816(4) 0.44729(19) 0.43875(17) 0.0227(5) Uani 1 1 d . . . . .
F1 F 0.8269(3) 1.09550(15) 1.09624(14) 0.0277(5) Uani 1 1 d . . . . .
F2 F 0.7751(3) 1.00986(15) 0.76806(14) 0.0255(4) Uani 1 1 d . . . . .
F3 F 0.1999(3) 1.01343(14) 0.77710(13) 0.0242(4) Uani 1 1 d . . . . .
F4 F 0.1243(3) 0.86547(15) 0.44112(14) 0.0235(4) Uani 1 1 d . . . . .
Pt1 Pt 0.47221(2) 0.44797(2) 0.70146(2) 0.01055(7) Uani 1 1 d . . . . .
H1A H 0.638(6) 0.591(3) 0.859(3) 0.015(10) Uiso 1 1 d . . . . .
H3A H 0.341(7) 0.491(4) 0.568(4) 0.027(12) Uiso 1 1 d . . . . .
H4A H 0.672(8) 0.718(4) 0.916(4) 0.042(15) Uiso 1 1 d . . . . .
H5A H 0.301(6) 0.610(4) 0.535(4) 0.020(11) Uiso 1 1 d . . . . .

loop_
_atom_site_aniso_label
_atom_site_aniso_U_11
_atom_site_aniso_U_22
_atom_site_aniso_U_33
_atom_site_aniso_U_23
_atom_site_aniso_U_13
_atom_site_aniso_U_12
C25A 0.0107(16) 0.0170(16) 0.0214(17) 0.0104(13) 0.0030(13) 0.0040(12)
N6A 0.0114(14) 0.0105(12) 0.0166(13) 0.0073(10) 0.0022(11) 0.0001(10)
N6B 0.0107(16) 0.0170(16) 0.0214(17) 0.0104(13) 0.0030(13) 0.0040(12)
C25B 0.0114(14) 0.0105(12) 0.0166(13) 0.0073(10) 0.0022(11) 0.0001(10)
C1 0.0130(16) 0.0153(14) 0.0124(14) 0.0066(11) -0.0008(11) 0.0014(12)
C2 0.0126(15) 0.0129(13) 0.0137(14) 0.0077(11) 0.0000(11) 0.0017(11)
C3 0.0122(16) 0.0165(14) 0.0168(14) 0.0082(12) -0.0016(12) 0.0007(12)
C4 0.0189(17) 0.0163(14) 0.0133(13) 0.0050(11) -0.0038(11) 0.0019(12)
C5 0.0202(17) 0.0198(15) 0.0162(15) 0.0113(12) -0.0022(12) 0.0013(13)
C6 0.0219(18) 0.0138(14) 0.0203(16) 0.0064(12) -0.0032(13) -0.0012(12)
C7 0.0199(18) 0.0168(14) 0.0145(14) 0.0040(11) -0.0023(12) 0.0017(12)
C8 0.0202(17) 0.0178(14) 0.0133(14) 0.0067(11) -0.0014(12) 0.0017(12)
C9 0.0120(15) 0.0125(12) 0.0169(14) 0.0077(11) -0.0010(11) -0.0008(11)
C10 0.0178(16) 0.0169(13) 0.0139(13) 0.0079(11) 0.0002(11) 0.0017(11)
C11 0.0184(17) 0.0135(13) 0.0139(14) 0.0032(11) 0.0000(12) -0.0006(11)
C12 0.0173(16) 0.0130(13) 0.0210(15) 0.0095(12) -0.0013(12) -0.0007(11)
C13 0.0170(16) 0.0207(15) 0.0156(14) 0.0127(12) -0.0046(12) -0.0031(12)
C14 0.0130(15) 0.0150(13) 0.0144(13) 0.0068(10) -0.0013(11) -0.0008(11)
C15 0.0143(16) 0.0162(14) 0.0156(14) 0.0074(11) -0.0024(12) -0.0020(11)
C16 0.0189(17) 0.0189(15) 0.0180(15) 0.0078(12) 0.0007(12) -0.0023(12)
C17 0.0226(18) 0.0118(13) 0.0221(16) 0.0050(12) 0.0015(13) 0.0001(12)
C18 0.0183(17) 0.0145(14) 0.0272(17) 0.0115(13) 0.0001(13) -0.0007(12)
C19 0.0116(16) 0.0163(14) 0.0218(16) 0.0107(12) 0.0045(12) 0.0043(12)
C20 0.0091(16) 0.0167(14) 0.0217(16) 0.0088(12) 0.0024(12) 0.0013(11)
C21 0.0165(17) 0.0170(14) 0.0250(16) 0.0130(12) 0.0003(13) 0.0017(12)
C22 0.0206(18) 0.0276(16) 0.0280(17) 0.0222(14) 0.0012(14) 0.0030(13)
C23 0.0192(17) 0.0263(16) 0.0186(14) 0.0135(12) 0.0007(12) 0.0041(13)
C24 0.0157(17) 0.0200(16) 0.0174(16) 0.0100(13) -0.0004(13) 0.0016(13)
C26 0.0208(18) 0.0277(16) 0.0184(15) 0.0130(12) 0.0028(13) 0.0037(13)
C27 0.0215(18) 0.0291(17) 0.0172(14) 0.0126(13) -0.0009(12) 0.0032(13)
C28 0.0213(19) 0.0338(19) 0.0177(16) 0.0067(14) -0.0033(14) 0.0049(15)
C29 0.0189(18) 0.0201(15) 0.0179(15) 0.0080(12) 0.0021(13) 0.0018(13)
C30 0.0173(17) 0.0205(15) 0.0253(16) 0.0115(12) -0.0002(13) 0.0029(12)
C31 0.0210(18) 0.0314(17) 0.0155(15) 0.0043(13) -0.0042(12) -0.0053(14)
N1 0.0157(15) 0.0122(13) 0.0175(13) 0.0087(10) -0.0014(11) -0.0003(11)
N2 0.0180(15) 0.0117(12) 0.0144(13) 0.0048(10) -0.0013(11) 0.0001(11)
N3 0.0158(15) 0.0112(12) 0.0144(13) 0.0041(10) -0.0022(11) -0.0001(11)
N4 0.0231(15) 0.0129(12) 0.0140(12) 0.0072(10) -0.0053(11) -0.0010(10)
N5 0.0198(15) 0.0110(11) 0.0117(12) 0.0030(10) -0.0042(11) 0.0002(10)
N7 0.0187(15) 0.0262(14) 0.0132(12) 0.0092(10) -0.0013(11) 0.0035(11)
N8 0.0152(14) 0.0203(12) 0.0141(12) 0.0074(10) -0.0022(10) -0.0018(10)
O1 0.0266(14) 0.0306(12) 0.0158(11) 0.0129(9) -0.0021(9) 0.0016(10)
O2 0.0238(14) 0.0258(12) 0.0172(11) 0.0087(9) -0.0037(10) 0.0016(10)
F1 0.0438(14) 0.0182(9) 0.0149(9) 0.0022(7) -0.0056(9) -0.0072(9)
F2 0.0402(13) 0.0199(9) 0.0198(9) 0.0122(8) -0.0038(9) -0.0052(8)
F3 0.0375(13) 0.0153(8) 0.0154(9) 0.0029(7) -0.0001(8) 0.0070(8)
F4 0.0335(12) 0.0247(10) 0.0176(9) 0.0145(8) -0.0043(8) 0.0036(8)
Pt1 0.00984(10) 0.01112(9) 0.01210(9) 0.00649(6) 0.00018(6) 0.00096(6)

loop_
_atom_type_symbol
_atom_type_description
_atom_type_scat_dispersion_real
_atom_type_scat_dispersion_imag
_atom_type_scat_source
C C 0.0181 0.0091 'International Tables Vol C Tables 4.2.6.8 and 6.1.1.4'
H H 0.0000 0.0000 'International Tables Vol C Tables 4.2.6.8 and 6.1.1.4'
N N 0.0311 0.0180 'International Tables Vol C Tables 4.2.6.8 and 6.1.1.4'
O O 0.0492 0.0322 'International Tables Vol C Tables 4.2.6.8 and 6.1.1.4'
F F 0.0727 0.0534 'International Tables Vol C Tables 4.2.6.8 and 6.1.1.4'
Pt Pt -4.5932 6.9264 'International Tables Vol C Tables 4.2.6.8 and 6.1.1.4'

loop_
_geom_angle_atom_site_label_1
_geom_angle_atom_site_label_2
_geom_angle_atom_site_label_3
_geom_angle
C24 C25A C20 116.7(3)
C24 C25A Pt1 129.5(3)
C20 C25A Pt1 113.7(3)
C15 N6A C19 119.0(3)
C15 N6A Pt1 125.2(2)
C19 N6A Pt1 115.7(2)
C24 N6B C20 116.7(3)
C24 N6B Pt1 129.5(3)
C20 N6B Pt1 113.7(3)
C15 C25B C19 119.0(3)
C15 C25B Pt1 125.2(2)
C19 C25B Pt1 115.7(2)
N2 C1 N1 128.5(3)
N2 C1 N4 117.1(3)
N1 C1 N4 114.4(3)
N3 C2 N2 127.4(3)
N3 C2 N5 116.1(3)
N2 C2 N5 116.4(3)
C4 C3 N4 124.5(3)
C4 C3 C8 119.6(3)
N4 C3 C8 115.8(3)
C5 C4 C3 118.0(3)
F2 C5 C4 117.9(3)
F2 C5 C6 117.2(3)
C4 C5 C6 124.9(3)
C7 C6 C5 114.6(3)
F1 C7 C8 118.3(3)
F1 C7 C6 117.2(3)
C8 C7 C6 124.5(3)
C7 C8 C3 118.4(3)
N5 C9 C14 116.8(3)
N5 C9 C10 124.0(3)
C14 C9 C10 119.2(3)
C11 C10 C9 117.7(3)
F3 C11 C12 117.2(3)
F3 C11 C10 117.8(3)
C12 C11 C10 125.0(3)
C11 C12 C13 115.0(3)
F4 C13 C14 118.1(3)
F4 C13 C12 118.1(3)
C14 C13 C12 123.8(3)
C13 C14 C9 119.1(3)
C25B C15 C16 122.3(3)
N6A C15 C16 122.3(3)
C17 C16 C15 119.1(3)
C18 C17 C16 118.8(3)
C17 C18 C19 120.6(3)
C25B C19 C18 120.2(3)
N6A C19 C18 120.2(3)
C25B C19 C20 114.0(3)
N6A C19 C20 114.0(3)
C18 C19 C20 125.8(3)
C21 C20 C25A 121.6(3)
C21 C20 N6B 121.6(3)
C21 C20 C19 123.0(3)
C25A C20 C19 115.2(3)
N6B C20 C19 115.2(3)
C22 C21 C20 120.0(3)
C21 C22 C23 119.4(3)
C24 C23 C22 120.5(3)
C23 C24 C25A 121.7(3)
C23 C24 N6B 121.7(3)
O1 C26 N7 126.3(3)
O2 C29 N8 125.0(3)
C1 N1 Pt1 127.8(2)
C1 N2 C2 122.5(3)
C2 N3 Pt1 126.8(2)
C1 N4 C3 129.2(3)
C2 N5 C9 130.6(3)
C26 N7 C28 121.8(3)
C26 N7 C27 121.7(3)
C28 N7 C27 116.5(3)
C29 N8 C30 120.0(3)
C29 N8 C31 122.3(3)
C30 N8 C31 117.6(3)
N1 Pt1 C25A 95.51(14)
N1 Pt1 N6B 95.51(14)
N1 Pt1 N6A 176.57(10)
C25A Pt1 N6A 81.14(13)
N1 Pt1 C25B 176.57(10)
N6B Pt1 C25B 81.14(13)
N1 Pt1 N3 86.63(12)
C25A Pt1 N3 177.25(11)
N6B Pt1 N3 177.25(11)
N6A Pt1 N3 96.74(12)
C25B Pt1 N3 96.74(12)

loop_
_geom_bond_atom_site_label_1
_geom_bond_atom_site_label_2
_geom_bond_distance
C25A C24 1.394(5)
C25A C20 1.422(5)
C25A Pt1 2.004(4)
N6A C15 1.355(5)
N6A C19 1.365(4)
N6A Pt1 2.028(3)
N6B C24 1.394(5)
N6B C20 1.422(5)
N6B Pt1 2.004(4)
C25B C15 1.355(5)
C25B C19 1.365(4)
C25B Pt1 2.028(3)
C1 N2 1.325(5)
C1 N1 1.333(4)
C1 N4 1.386(4)
C2 N3 1.314(4)
C2 N2 1.349(4)
C2 N5 1.381(4)
C3 C4 1.398(4)
C3 N4 1.401(4)
C3 C8 1.410(4)
C4 C5 1.377(5)
C5 F2 1.360(4)
C5 C6 1.386(5)
C6 C7 1.381(5)
C7 F1 1.355(4)
C7 C8 1.373(5)
C9 N5 1.398(4)
C9 C14 1.402(4)
C9 C10 1.404(4)
C10 C11 1.383(4)
C11 F3 1.360(3)
C11 C12 1.376(5)
C12 C13 1.382(5)
C13 F4 1.356(4)
C13 C14 1.375(5)
C15 C16 1.387(4)
C16 C17 1.387(5)
C17 C18 1.379(5)
C18 C19 1.396(5)
C19 C20 1.460(5)
C20 C21 1.395(5)
C21 C22 1.385(5)
C22 C23 1.394(5)
C23 C24 1.392(5)
C26 O1 1.233(4)
C26 N7 1.326(5)
C27 N7 1.460(4)
C28 N7 1.456(5)
C29 O2 1.235(5)
C29 N8 1.325(5)
C30 N8 1.452(4)
C31 N8 1.460(4)
N1 Pt1 1.985(3)
N3 Pt1 2.054(3)

loop_
_geom_hbond_atom_site_label_D
_geom_hbond_atom_site_label_H
_geom_hbond_atom_site_label_A
_geom_hbond_distance_DH
_geom_hbond_distance_HA
_geom_hbond_distance_DA
_geom_hbond_angle_DHA
_geom_hbond_site_symmetry_A
C4 H4 N2 0.93 2.32 2.877(4) 117.8 .
C8 H8 F3 0.93 2.63 3.389(4) 139.6 2_677
C10 H10 N2 0.93 2.33 2.889(5) 117.8 .
C10 H10 F1 0.93 2.47 3.179(3) 132.7 2_677
C15 H15 N3 0.93 2.65 3.188(4) 117.9 .
C15 H15 O2 0.93 2.38 3.295(4) 168.9 .
C16 H16 F2 0.93 2.62 3.265(4) 127.2 2_666
C31 H31A O1 0.96 2.64 3.578(4) 166.6 2_666
C31 H31C F1 0.96 2.58 3.368(4) 138.9 1_444
N1 H1A O1 1.03(5) 2.21(5) 3.183(4) 156(3) .
N3 H3A O2 0.84(6) 2.13(6) 2.949(4) 166(5) .
N4 H4A O1 1.03(6) 1.88(6) 2.892(4) 166(5) .
N5 H5A O2 0.76(5) 2.31(5) 3.021(4) 155(4) .
